data_2239969
loop_
_publ_author_name
'Theppitak, Chatphorn'
'Meesangkaew, Manlika'
'Chanthee, Songwuit'
'Sriprang, Nimit'
'Chainok, Kittipong'

_publ_section_title
;
 Crystal structure of (pyridin-2-ylmethylidene)(triphenylmethyl)amine
;
_journal_coeditor_code TK5243
_journal_issue 10
_journal_name_full 'Acta Crystallographica Section E'
_journal_page_first o1094
_journal_page_last o1095
_journal_paper_doi 10.1107/S160053681401959X
_journal_volume 70
_journal_year 2014
_chemical_formula_iupac 'C25 H20 N2'
_chemical_formula_moiety 'C25 H20 N2'
_chemical_formula_sum 'C25 H20 N2'
_chemical_formula_weight 348.43
_chemical_name_systematic
;
(Pyridin-2-ylmethylidene)(triphenylmethyl)amine
;
_space_group_IT_number 19
_symmetry_cell_setting orthorhombic
_symmetry_space_group_name_Hall 'P 2ac 2ab'
_symmetry_space_group_name_H-M 'P 21 21 21'
_atom_sites_solution_hydrogens geom
_atom_sites_solution_primary direct
_atom_sites_solution_secondary difmap
_cell_angle_alpha 90.00
_cell_angle_beta 90.00
_cell_angle_gamma 90.00
_cell_formula_units_Z 8
_cell_length_a 7.0719(5)
_cell_length_b 16.3972(8)
_cell_length_c 31.880(2)
_cell_measurement_reflns_used 3448
_cell_measurement_temperature 173(2)
_cell_volume 3696.8(4)
_computing_cell_refinement 'CrysAlis PRO (Agilent, 2012)'
_computing_data_collection 'CrysAlis PRO (Agilent, 2012)'
_computing_data_reduction 'CrysAlis PRO (Agilent, 2012)'
_computing_molecular_graphics
;
ORTEP-3 for Windows (Farrugia, 2012) and DIAMOND (Brandenburg,
2006)
;
_computing_publication_material 'publCIF (Westrip, 2010)'
_computing_structure_refinement 'SHELXL97 (Sheldrick, 2008)'
_computing_structure_solution 'SHELXS97 (Sheldrick, 2008)'
_diffrn_ambient_temperature 173(2)
_diffrn_detector_area_resol_mean 8
_diffrn_measured_fraction_theta_full 0.939
_diffrn_measured_fraction_theta_max 0.949
_diffrn_measurement_device_type 'Agilent Xcalibur (Sapphire3, Gemini ultra)'
_diffrn_measurement_method '\w scans'
_diffrn_radiation_monochromator mirror
_diffrn_radiation_source 'fine-focus sealed tube'
_diffrn_radiation_type CuK\a
_diffrn_radiation_wavelength 1.54178
_diffrn_reflns_av_R_equivalents 0.0578
_diffrn_reflns_av_sigmaI/netI 0.0606
_diffrn_reflns_limit_h_max 8
_diffrn_reflns_limit_h_min -8
_diffrn_reflns_limit_k_max 15
_diffrn_reflns_limit_k_min -19
_diffrn_reflns_limit_l_max 39
_diffrn_reflns_limit_l_min -28
_diffrn_reflns_number 21735
_diffrn_reflns_theta_full 27.50
_diffrn_reflns_theta_max 73.08
_diffrn_reflns_theta_min 9.76
_exptl_absorpt_coefficient_mu 0.564
_exptl_absorpt_correction_T_max 0.8860
_exptl_absorpt_correction_T_min 0.8490
_exptl_absorpt_correction_type multi-scan
_exptl_absorpt_process_details
;
(CrysAlis PRO and CrysAlis RED; Agilent, 2012)
;
_exptl_crystal_colour yellow
_exptl_crystal_density_diffrn 1.252
_exptl_crystal_density_method 'not measured'
_exptl_crystal_description block
_exptl_crystal_F_000 1472
_exptl_crystal_size_max 0.30
_exptl_crystal_size_mid 0.26
_exptl_crystal_size_min 0.22
_refine_diff_density_max 0.355
_refine_diff_density_min -0.183
_refine_ls_abs_structure_details 'Flack (1983), XXX Friedel pairs'
_refine_ls_abs_structure_Flack 0.3(8)
_refine_ls_extinction_method none
_refine_ls_goodness_of_fit_ref 1.000
_refine_ls_hydrogen_treatment constr
_refine_ls_matrix_type full
_refine_ls_number_parameters 487
_refine_ls_number_reflns 6965
_refine_ls_number_restraints 0
_refine_ls_restrained_S_all 1.000
_refine_ls_R_factor_all 0.0827
_refine_ls_R_factor_gt 0.0566
_refine_ls_shift/su_max 0.000
_refine_ls_shift/su_mean 0.000
_refine_ls_structure_factor_coef Fsqd
_refine_ls_weighting_details 'calc w=1/[\s^2^(Fo^2^)+(0.0771P)^2^+0.0000P] where P=(Fo^2^+2Fc^2^)/3'
_refine_ls_weighting_scheme calc
_refine_ls_wR_factor_all 0.1330
_refine_ls_wR_factor_ref 0.1532
_reflns_number_gt 5059
_reflns_number_total 6965
_reflns_threshold_expression I>2\s(I)
_cod_data_source_file tk5243sup1.cif
_cod_data_source_block I
_cod_original_cell_volume 3696.7(4)
_cod_database_code 2239969
_cod_database_fobs_code 2239969

loop_
_symmetry_equiv_pos_as_xyz
'x, y, z'
'-x+1/2, -y, z+1/2'
'x+1/2, -y+1/2, -z'
'-x, y+1/2, -z+1/2'

loop_
_atom_site_type_symbol
_atom_site_label
_atom_site_fract_x
_atom_site_fract_y
_atom_site_fract_z
_atom_site_U_iso_or_equiv
_atom_site_adp_type
_atom_site_calc_flag
_atom_site_refinement_flags
_atom_site_occupancy
_atom_site_symmetry_multiplicity
N N1 0.3234(4) 0.72675(16) 0.72533(8) 0.0395(6) Uani d . 1 1
N N2 0.0763(4) 0.67303(16) 0.63297(8) 0.0368(6) Uani d . 1 1
C C1 0.4649(5) 0.7751(2) 0.73827(11) 0.0408(7) Uani d . 1 1
H H1 0.4933 0.7761 0.7674 0.049 Uiso calc R 1 1
C C2 0.5717(5) 0.8232(2) 0.71190(11) 0.0419(8) Uani d . 1 1
H H2 0.6713 0.8561 0.7226 0.050 Uiso calc R 1 1
C C3 0.5300(5) 0.8225(2) 0.66932(10) 0.0419(8) Uani d . 1 1
H H3 0.5988 0.8559 0.6504 0.050 Uiso calc R 1 1
C C4 0.3861(5) 0.77209(19) 0.65489(10) 0.0385(7) Uani d . 1 1
H H4 0.3559 0.7696 0.6259 0.046 Uiso calc R 1 1
C C5 0.2876(4) 0.72545(18) 0.68395(9) 0.0339(7) Uani d . 1 1
C C6 0.1354(5) 0.66888(19) 0.67048(10) 0.0359(7) Uani d . 1 1
H H6 0.0833 0.6304 0.6895 0.043 Uiso calc R 1 1
C C7 -0.0641(4) 0.61515(18) 0.61548(9) 0.0335(7) Uani d . 1 1
C C8 -0.2019(5) 0.66622(19) 0.58873(9) 0.0355(7) Uani d . 1 1
C C13 -0.1588(5) 0.7448(2) 0.57610(11) 0.0465(8) Uani d . 1 1
H H13 -0.0432 0.7689 0.5848 0.056 Uiso calc R 1 1
C C12 -0.2826(6) 0.7891(2) 0.55077(12) 0.0560(10) Uani d . 1 1
H H12 -0.2515 0.8432 0.5425 0.067 Uiso calc R 1 1
C C11 -0.4510(6) 0.7541(2) 0.53771(11) 0.0510(9) Uani d . 1 1
H H11 -0.5344 0.7835 0.5199 0.061 Uiso calc R 1 1
C C10 -0.4964(5) 0.6768(2) 0.55064(11) 0.0470(9) Uani d . 1 1
H H10 -0.6125 0.6529 0.5421 0.056 Uiso calc R 1 1
C C9 -0.3737(5) 0.6334(2) 0.57618(11) 0.0432(8) Uani d . 1 1
H H9 -0.4079 0.5802 0.5852 0.052 Uiso calc R 1 1
C C14 0.0542(4) 0.55700(18) 0.58757(9) 0.0338(7) Uani d . 1 1
C C15 0.0086(5) 0.5395(2) 0.54651(10) 0.0426(8) Uani d . 1 1
H H15 -0.0942 0.5670 0.5335 0.051 Uiso calc R 1 1
C C16 0.1108(6) 0.4824(2) 0.52396(11) 0.0491(9) Uani d . 1 1
H H16 0.0777 0.4712 0.4957 0.059 Uiso calc R 1 1
C C17 0.2588(5) 0.4419(2) 0.54197(11) 0.0475(9) Uani d . 1 1
H H17 0.3262 0.4019 0.5265 0.057 Uiso calc R 1 1
C C18 0.3102(5) 0.4593(2) 0.58270(10) 0.0421(8) Uani d . 1 1
H H18 0.4148 0.4322 0.5952 0.051 Uiso calc R 1 1
C C19 0.2088(5) 0.51641(19) 0.60531(10) 0.0390(7) Uani d . 1 1
H H19 0.2447 0.5283 0.6334 0.047 Uiso calc R 1 1
C C20 -0.1792(4) 0.56558(19) 0.64745(9) 0.0330(6) Uani d . 1 1
C C21 -0.2010(5) 0.48179(19) 0.64471(10) 0.0373(7) Uani d . 1 1
H H21 -0.1317 0.4526 0.6241 0.045 Uiso calc R 1 1
C C22 -0.3221(5) 0.4391(2) 0.67150(10) 0.0403(7) Uani d . 1 1
H H22 -0.3347 0.3817 0.6688 0.048 Uiso calc R 1 1
C C23 -0.4230(5) 0.4802(2) 0.70172(10) 0.0407(7) Uani d . 1 1
H H23 -0.5065 0.4516 0.7198 0.049 Uiso calc R 1 1
C C24 -0.4017(5) 0.5638(2) 0.70542(10) 0.0418(8) Uani d . 1 1
H H24 -0.4700 0.5925 0.7264 0.050 Uiso calc R 1 1
C C25 -0.2821(5) 0.60567(19) 0.67889(10) 0.0374(7) Uani d . 1 1
H H25 -0.2691 0.6630 0.6820 0.045 Uiso calc R 1 1
N N1' 0.1678(4) 0.52217(16) 0.76822(8) 0.0386(6) Uani d . 1 1
C C1' 0.0245(5) 0.4739(2) 0.75559(11) 0.0412(8) Uani d . 1 1
H H1' -0.0053 0.4722 0.7266 0.049 Uiso calc R 1 1
N N2' 0.4146(4) 0.57659(16) 0.86033(8) 0.0363(6) Uani d . 1 1
C C2' -0.0814(5) 0.4267(2) 0.78293(11) 0.0447(8) Uani d . 1 1
H H2' -0.1825 0.3941 0.7728 0.054 Uiso calc R 1 1
C C3' -0.0381(5) 0.4277(2) 0.82482(11) 0.0453(8) Uani d . 1 1
H H3' -0.1075 0.3952 0.8441 0.054 Uiso calc R 1 1
C C4' 0.1078(5) 0.4768(2) 0.83851(10) 0.0389(7) Uani d . 1 1
H H4' 0.1404 0.4789 0.8674 0.047 Uiso calc R 1 1
C C5' 0.2058(4) 0.52291(18) 0.80935(9) 0.0335(6) Uani d . 1 1
C C6' 0.3573(4) 0.58008(19) 0.82251(9) 0.0348(7) Uani d . 1 1
H H6' 0.4100 0.6181 0.8033 0.042 Uiso calc R 1 1
C C7' 0.5550(4) 0.63331(18) 0.87805(9) 0.0315(6) Uani d . 1 1
C C8' 0.6910(5) 0.58111(19) 0.90443(9) 0.0333(6) Uani d . 1 1
C C9' 0.8659(5) 0.6119(2) 0.91612(10) 0.0400(7) Uani d . 1 1
H H9' 0.9025 0.6647 0.9069 0.048 Uiso calc R 1 1
C C10' 0.9893(5) 0.5664(2) 0.94125(10) 0.0448(8) Uani d . 1 1
H H10' 1.1085 0.5883 0.9490 0.054 Uiso calc R 1 1
C C11' 0.9380(6) 0.4904(2) 0.95454(11) 0.0506(9) Uani d . 1 1
H H11' 1.0206 0.4597 0.9720 0.061 Uiso calc R 1 1
C C12' 0.7658(6) 0.4580(2) 0.94262(12) 0.0507(9) Uani d . 1 1
H H12' 0.7315 0.4047 0.9515 0.061 Uiso calc R 1 1
C C13' 0.6430(5) 0.5026(2) 0.91780(10) 0.0438(8) Uani d . 1 1
H H13' 0.5251 0.4797 0.9098 0.053 Uiso calc R 1 1
C C14' 0.4373(4) 0.69107(18) 0.90604(9) 0.0330(7) Uani d . 1 1
C C15' 0.4871(5) 0.7085(2) 0.94706(10) 0.0403(8) Uani d . 1 1
H H15' 0.5904 0.6807 0.9596 0.048 Uiso calc R 1 1
C C16' 0.3873(6) 0.7665(2) 0.97014(11) 0.0488(9) Uani d . 1 1
H H16' 0.4250 0.7788 0.9980 0.059 Uiso calc R 1 1
C C17' 0.2338(5) 0.8060(2) 0.95266(10) 0.0444(8) Uani d . 1 1
H H17' 0.1664 0.8458 0.9683 0.053 Uiso calc R 1 1
C C18' 0.1797(5) 0.7872(2) 0.91230(10) 0.0409(8) Uani d . 1 1
H H18' 0.0728 0.8133 0.9003 0.049 Uiso calc R 1 1
C C19' 0.2796(4) 0.73047(19) 0.88923(10) 0.0375(7) Uani d . 1 1
H H19' 0.2404 0.7181 0.8615 0.045 Uiso calc R 1 1
C C20' 0.6711(4) 0.68358(18) 0.84642(9) 0.0308(6) Uani d . 1 1
C C21' 0.6930(4) 0.76739(19) 0.84992(9) 0.0348(7) Uani d . 1 1
H H21' 0.6231 0.7962 0.8706 0.042 Uiso calc R 1 1
C C22' 0.8149(5) 0.8098(2) 0.82383(10) 0.0392(7) Uani d . 1 1
H H22' 0.8284 0.8672 0.8268 0.047 Uiso calc R 1 1
C C23' 0.9176(5) 0.7686(2) 0.79330(10) 0.0423(8) Uani d . 1 1
H H23' 1.0034 0.7973 0.7758 0.051 Uiso calc R 1 1
C C24' 0.8937(5) 0.68586(19) 0.78877(10) 0.0388(7) Uani d . 1 1
H H24' 0.9604 0.6575 0.7674 0.047 Uiso calc R 1 1
C C25' 0.7734(5) 0.64361(19) 0.81508(9) 0.0361(7) Uani d . 1 1
H H25' 0.7599 0.5863 0.8118 0.043 Uiso calc R 1 1

loop_
_atom_site_aniso_label
_atom_site_aniso_U_11
_atom_site_aniso_U_22
_atom_site_aniso_U_33
_atom_site_aniso_U_12
_atom_site_aniso_U_13
_atom_site_aniso_U_23
N1 0.0380(14) 0.0299(15) 0.0505(15) -0.0005(12) -0.0043(12) -0.0053(12)
N2 0.0331(14) 0.0311(14) 0.0461(14) -0.0026(11) -0.0023(11) -0.0050(11)
C1 0.0409(17) 0.0314(19) 0.0502(18) 0.0022(15) -0.0073(15) -0.0054(15)
C2 0.0355(17) 0.0300(18) 0.060(2) -0.0027(13) -0.0094(15) -0.0092(15)
C3 0.0403(18) 0.0332(18) 0.0521(18) -0.0052(14) -0.0007(15) -0.0021(14)
C4 0.0396(17) 0.0265(17) 0.0495(17) 0.0003(14) 0.0015(14) -0.0030(14)
C5 0.0333(15) 0.0263(16) 0.0420(16) 0.0035(12) -0.0037(13) -0.0055(13)
C6 0.0359(16) 0.0253(17) 0.0465(17) -0.0004(13) 0.0014(13) -0.0039(13)
C7 0.0322(14) 0.0267(16) 0.0415(16) -0.0058(12) -0.0007(13) -0.0021(12)
C8 0.0372(16) 0.0290(17) 0.0401(15) -0.0018(13) 0.0027(13) -0.0010(13)
C13 0.049(2) 0.037(2) 0.0540(19) -0.0083(16) -0.0019(16) 0.0041(15)
C12 0.065(3) 0.045(2) 0.059(2) 0.002(2) -0.006(2) 0.0096(17)
C11 0.056(2) 0.043(2) 0.053(2) 0.0137(17) -0.0087(17) -0.0002(16)
C10 0.0377(18) 0.050(2) 0.0531(19) 0.0015(16) -0.0034(15) 0.0010(16)
C9 0.0402(18) 0.0307(18) 0.059(2) -0.0017(14) -0.0037(15) 0.0065(15)
C14 0.0317(15) 0.0266(16) 0.0431(16) -0.0042(12) 0.0025(13) 0.0002(13)
C15 0.0359(17) 0.047(2) 0.0454(18) 0.0007(16) -0.0005(14) -0.0005(15)
C16 0.050(2) 0.049(2) 0.0481(18) 0.0021(18) 0.0021(16) -0.0076(16)
C17 0.047(2) 0.043(2) 0.053(2) 0.0017(17) 0.0104(16) -0.0014(16)
C18 0.0352(17) 0.0341(19) 0.0571(19) -0.0004(14) 0.0041(15) 0.0052(14)
C19 0.0350(16) 0.0318(18) 0.0502(17) -0.0028(13) -0.0005(14) 0.0003(14)
C20 0.0318(15) 0.0264(16) 0.0408(15) 0.0008(12) -0.0018(12) -0.0020(12)
C21 0.0386(17) 0.0269(17) 0.0464(17) -0.0060(14) 0.0037(14) -0.0038(13)
C22 0.0430(18) 0.0280(17) 0.0499(17) -0.0053(14) 0.0003(15) 0.0005(13)
C23 0.0346(16) 0.040(2) 0.0474(17) -0.0012(14) 0.0032(14) 0.0097(14)
C24 0.0387(17) 0.040(2) 0.0473(18) 0.0079(15) 0.0038(14) 0.0039(14)
C25 0.0379(16) 0.0262(17) 0.0481(17) 0.0054(13) 0.0046(14) 0.0021(13)
N1' 0.0375(14) 0.0302(15) 0.0480(14) 0.0020(11) -0.0039(11) -0.0060(12)
C1' 0.0427(17) 0.0289(19) 0.0519(18) 0.0064(14) -0.0076(14) -0.0104(14)
N2' 0.0331(13) 0.0301(14) 0.0456(14) -0.0055(11) -0.0010(11) -0.0025(11)
C2' 0.0357(17) 0.0340(18) 0.064(2) -0.0061(14) -0.0058(16) -0.0139(16)
C3' 0.0401(18) 0.0351(19) 0.061(2) -0.0049(14) 0.0048(16) -0.0064(16)
C4' 0.0385(17) 0.0319(18) 0.0462(17) -0.0006(14) 0.0031(14) -0.0048(14)
C5' 0.0335(15) 0.0243(16) 0.0428(15) 0.0037(12) -0.0029(13) -0.0049(12)
C6' 0.0370(16) 0.0239(17) 0.0435(17) -0.0012(12) -0.0038(13) -0.0021(13)
C7' 0.0290(14) 0.0265(16) 0.0388(15) -0.0028(12) -0.0010(12) -0.0025(12)
C8' 0.0365(15) 0.0267(16) 0.0368(15) 0.0007(13) 0.0003(12) -0.0002(12)
C9' 0.0385(17) 0.0355(19) 0.0459(18) -0.0047(14) -0.0047(14) 0.0032(14)
C10' 0.0358(17) 0.050(2) 0.0484(18) 0.0008(16) -0.0064(14) 0.0027(16)
C11' 0.051(2) 0.050(2) 0.0513(19) 0.0112(18) -0.0074(17) 0.0075(17)
C12' 0.060(2) 0.030(2) 0.063(2) 0.0001(17) -0.0034(19) 0.0102(15)
C13' 0.046(2) 0.0341(19) 0.0510(18) -0.0077(15) -0.0027(15) 0.0047(14)
C14' 0.0325(15) 0.0267(16) 0.0398(15) -0.0073(12) 0.0017(12) 0.0016(12)
C15' 0.0358(17) 0.045(2) 0.0399(16) 0.0008(15) -0.0025(13) 0.0014(14)
C16' 0.050(2) 0.047(2) 0.0494(19) 0.0037(18) 0.0028(16) -0.0078(16)
C17' 0.0445(19) 0.038(2) 0.0506(19) 0.0042(16) 0.0092(15) 0.0007(15)
C18' 0.0340(16) 0.035(2) 0.0533(19) 0.0007(14) 0.0028(14) 0.0058(14)
C19' 0.0332(15) 0.0323(18) 0.0469(17) -0.0017(13) -0.0008(13) 0.0043(14)
C20' 0.0259(13) 0.0249(16) 0.0416(15) -0.0033(11) -0.0026(12) -0.0005(12)
C21' 0.0344(16) 0.0277(17) 0.0422(16) -0.0030(13) 0.0005(13) -0.0034(13)
C22' 0.0396(17) 0.0289(18) 0.0492(17) -0.0049(14) -0.0004(15) 0.0030(13)
C23' 0.0366(17) 0.043(2) 0.0472(18) 0.0011(15) 0.0050(14) 0.0106(15)
C24' 0.0386(17) 0.0349(19) 0.0430(17) 0.0078(14) 0.0067(14) 0.0047(14)
C25' 0.0387(16) 0.0256(16) 0.0440(16) 0.0019(13) 0.0019(13) -0.0004(13)

loop_
_atom_type_symbol
_atom_type_description
_atom_type_scat_dispersion_real
_atom_type_scat_dispersion_imag
_atom_type_scat_source
C C 0.0181 0.0091 'International Tables Vol C Tables 4.2.6.8 and 6.1.1.4'
H H 0.0000 0.0000 'International Tables Vol C Tables 4.2.6.8 and 6.1.1.4'
N N 0.0311 0.0180 'International Tables Vol C Tables 4.2.6.8 and 6.1.1.4'

loop_
_geom_angle_atom_site_label_1
_geom_angle_atom_site_label_2
_geom_angle_atom_site_label_3
_geom_angle
C1 N1 C5 116.9(3)
C6 N2 C7 122.8(3)
N1 C1 C2 124.0(3)
N1 C1 H1 118.0
C2 C1 H1 118.0
C1 C2 C3 118.4(3)
C1 C2 H2 120.8
C3 C2 H2 120.8
C2 C3 C4 119.0(3)
C2 C3 H3 120.5
C4 C3 H3 120.5
C5 C4 C3 118.3(3)
C5 C4 H4 120.8
C3 C4 H4 120.8
N1 C5 C4 123.5(3)
N1 C5 C6 115.5(3)
C4 C5 C6 121.0(3)
N2 C6 C5 118.6(3)
N2 C6 H6 120.7
C5 C6 H6 120.7
N2 C7 C20 116.3(2)
N2 C7 C8 106.5(2)
C20 C7 C8 108.6(3)
N2 C7 C14 104.4(2)
C20 C7 C14 110.0(3)
C8 C7 C14 111.0(2)
C13 C8 C9 118.0(3)
C13 C8 C7 121.9(3)
C9 C8 C7 120.1(3)
C8 C13 C12 121.0(4)
C8 C13 H13 119.5
C12 C13 H13 119.5
C11 C12 C13 119.8(4)
C11 C12 H12 120.1
C13 C12 H12 120.1
C10 C11 C12 119.6(4)
C10 C11 H11 120.2
C12 C11 H11 120.2
C11 C10 C9 120.3(4)
C11 C10 H10 119.8
C9 C10 H10 119.8
C10 C9 C8 121.2(3)
C10 C9 H9 119.4
C8 C9 H9 119.4
C15 C14 C19 117.9(3)
C15 C14 C7 123.1(3)
C19 C14 C7 118.9(3)
C14 C15 C16 120.8(3)
C14 C15 H15 119.6
C16 C15 H15 119.6
C17 C16 C15 120.7(3)
C17 C16 H16 119.7
C15 C16 H16 119.7
C16 C17 C18 119.9(3)
C16 C17 H17 120.1
C18 C17 H17 120.1
C17 C18 C19 119.6(3)
C17 C18 H18 120.2
C19 C18 H18 120.2
C18 C19 C14 121.1(3)
C18 C19 H19 119.4
C14 C19 H19 119.4
C21 C20 C25 116.9(3)
C21 C20 C7 122.8(3)
C25 C20 C7 120.1(3)
C20 C21 C22 121.7(3)
C20 C21 H21 119.1
C22 C21 H21 119.1
C23 C22 C21 120.1(3)
C23 C22 H22 120.0
C21 C22 H22 120.0
C22 C23 C24 119.2(3)
C22 C23 H23 120.4
C24 C23 H23 120.4
C25 C24 C23 120.5(3)
C25 C24 H24 119.7
C23 C24 H24 119.7
C24 C25 C20 121.5(3)
C24 C25 H25 119.2
C20 C25 H25 119.2
C5' N1' C1' 116.7(3)
N1' C1' C2' 123.2(3)
N1' C1' H1' 118.4
C2' C1' H1' 118.4
C6' N2' C7' 123.3(3)
C3' C2' C1' 119.1(3)
C3' C2' H2' 120.5
C1' C2' H2' 120.5
C2' C3' C4' 118.8(3)
C2' C3' H3' 120.6
C4' C3' H3' 120.6
C3' C4' C5' 118.7(3)
C3' C4' H4' 120.6
C5' C4' H4' 120.6
N1' C5' C4' 123.5(3)
N1' C5' C6' 115.3(3)
C4' C5' C6' 121.1(3)
N2' C6' C5' 118.0(3)
N2' C6' H6' 121.0
C5' C6' H6' 121.0
N2' C7' C8' 106.2(2)
N2' C7' C20' 116.5(2)
C8' C7' C20' 108.8(2)
N2' C7' C14' 104.2(2)
C8' C7' C14' 111.2(2)
C20' C7' C14' 109.7(2)
C9' C8' C13' 118.0(3)
C9' C8' C7' 120.1(3)
C13' C8' C7' 121.9(3)
C8' C9' C10' 121.0(3)
C8' C9' H9' 119.5
C10' C9' H9' 119.5
C11' C10' C9' 119.9(3)
C11' C10' H10' 120.1
C9' C10' H10' 120.1
C10' C11' C12' 120.0(3)
C10' C11' H11' 120.0
C12' C11' H11' 120.0
C11' C12' C13' 120.5(4)
C11' C12' H12' 119.8
C13' C12' H12' 119.8
C12' C13' C8' 120.6(3)
C12' C13' H13' 119.7
C8' C13' H13' 119.7
C15' C14' C19' 118.0(3)
C15' C14' C7' 122.4(3)
C19' C14' C7' 119.5(3)
C14' C15' C16' 120.7(3)
C14' C15' H15' 119.6
C16' C15' H15' 119.6
C17' C16' C15' 120.3(3)
C17' C16' H16' 119.8
C15' C16' H16' 119.8
C18' C17' C16' 119.3(3)
C18' C17' H17' 120.3
C16' C17' H17' 120.3
C17' C18' C19' 120.4(3)
C17' C18' H18' 119.8
C19' C18' H18' 119.8
C18' C19' C14' 121.1(3)
C18' C19' H19' 119.5
C14' C19' H19' 119.5
C21' C20' C25' 117.7(3)
C21' C20' C7' 122.5(3)
C25' C20' C7' 119.6(3)
C22' C21' C20' 121.3(3)
C22' C21' H21' 119.4
C20' C21' H21' 119.4
C21' C22' C23' 120.1(3)
C21' C22' H22' 120.0
C23' C22' H22' 120.0
C24' C23' C22' 119.3(3)
C24' C23' H23' 120.4
C22' C23' H23' 120.4
C23' C24' C25' 120.4(3)
C23' C24' H24' 119.8
C25' C24' H24' 119.8
C24' C25' C20' 121.2(3)
C24' C25' H25' 119.4
C20' C25' H25' 119.4

loop_
_geom_bond_atom_site_label_1
_geom_bond_atom_site_label_2
_geom_bond_distance
N1 C1 1.341(4)
N1 C5 1.344(4)
N2 C6 1.268(4)
N2 C7 1.483(4)
C1 C2 1.379(5)
C1 H1 0.9500
C2 C3 1.389(5)
C2 H2 0.9500
C3 C4 1.389(5)
C3 H3 0.9500
C4 C5 1.388(4)
C4 H4 0.9500
C5 C6 1.485(4)
C6 H6 0.9500
C7 C20 1.537(4)
C7 C8 1.542(4)
C7 C14 1.550(4)
C8 C13 1.384(4)
C8 C9 1.388(5)
C13 C12 1.395(5)
C13 H13 0.9500
C12 C11 1.386(6)
C12 H12 0.9500
C11 C10 1.371(5)
C11 H11 0.9500
C10 C9 1.387(5)
C10 H10 0.9500
C9 H9 0.9500
C14 C15 1.378(4)
C14 C19 1.399(4)
C15 C16 1.385(5)
C15 H15 0.9500
C16 C17 1.366(5)
C16 H16 0.9500
C17 C18 1.378(5)
C17 H17 0.9500
C18 C19 1.383(4)
C18 H18 0.9500
C19 H19 0.9500
C20 C21 1.385(4)
C20 C25 1.402(4)
C21 C22 1.397(4)
C21 H21 0.9500
C22 C23 1.375(5)
C22 H22 0.9500
C23 C24 1.383(5)
C23 H23 0.9500
C24 C25 1.379(5)
C24 H24 0.9500
C25 H25 0.9500
N1' C5' 1.339(4)
N1' C1' 1.347(4)
C1' C2' 1.385(5)
C1' H1' 0.9500
N2' C6' 1.273(4)
N2' C7' 1.473(4)
C2' C3' 1.370(5)
C2' H2' 0.9500
C3' C4' 1.379(5)
C3' H3' 0.9500
C4' C5' 1.384(4)
C4' H4' 0.9500
C5' C6' 1.484(4)
C6' H6' 0.9500
C7' C8' 1.538(4)
C7' C20' 1.539(4)
C7' C14' 1.545(4)
C8' C9' 1.387(4)
C8' C13' 1.397(4)
C9' C10' 1.400(5)
C9' H9' 0.9500
C10' C11' 1.366(5)
C10' H10' 0.9500
C11' C12' 1.381(6)
C11' H11' 0.9500
C12' C13' 1.384(5)
C12' H12' 0.9500
C13' H13' 0.9500
C14' C15' 1.384(4)
C14' C19' 1.396(4)
C15' C16' 1.393(5)
C15' H15' 0.9500
C16' C17' 1.382(5)
C16' H16' 0.9500
C17' C18' 1.378(5)
C17' H17' 0.9500
C18' C19' 1.380(4)
C18' H18' 0.9500
C19' H19' 0.9500
C20' C21' 1.388(4)
C20' C25' 1.397(4)
C21' C22' 1.385(4)
C21' H21' 0.9500
C22' C23' 1.390(5)
C22' H22' 0.9500
C23' C24' 1.375(5)
C23' H23' 0.9500
C24' C25' 1.381(4)
C24' H24' 0.9500
C25' H25' 0.9500

loop_
_geom_torsion_atom_site_label_1
_geom_torsion_atom_site_label_2
_geom_torsion_atom_site_label_3
_geom_torsion_atom_site_label_4
_geom_torsion
C5 N1 C1 C2 0.9(5)
N1 C1 C2 C3 0.5(5)
C1 C2 C3 C4 -1.5(5)
C2 C3 C4 C5 1.1(5)
C1 N1 C5 C4 -1.3(5)
C1 N1 C5 C6 177.6(3)
C3 C4 C5 N1 0.3(5)
C3 C4 C5 C6 -178.5(3)
C7 N2 C6 C5 175.0(3)
N1 C5 C6 N2 170.1(3)
C4 C5 C6 N2 -10.9(5)
C6 N2 C7 C20 17.4(4)
C6 N2 C7 C8 138.6(3)
C6 N2 C7 C14 -103.9(3)
N2 C7 C8 C13 15.9(4)
C20 C7 C8 C13 141.9(3)
C14 C7 C8 C13 -97.1(3)
N2 C7 C8 C9 -164.9(3)
C20 C7 C8 C9 -38.9(4)
C14 C7 C8 C9 82.1(4)
C9 C8 C13 C12 -1.3(5)
C7 C8 C13 C12 177.9(3)
C8 C13 C12 C11 -0.4(6)
C13 C12 C11 C10 1.5(6)
C12 C11 C10 C9 -0.9(6)
C11 C10 C9 C8 -0.9(5)
C13 C8 C9 C10 2.0(5)
C7 C8 C9 C10 -177.2(3)
N2 C7 C14 C15 -129.1(3)
C20 C7 C14 C15 105.4(3)
C8 C7 C14 C15 -14.8(4)
N2 C7 C14 C19 54.7(4)
C20 C7 C14 C19 -70.8(3)
C8 C7 C14 C19 169.0(3)
C19 C14 C15 C16 1.2(5)
C7 C14 C15 C16 -175.0(3)
C14 C15 C16 C17 0.2(6)
C15 C16 C17 C18 -1.5(6)
C16 C17 C18 C19 1.4(5)
C17 C18 C19 C14 0.1(5)
C15 C14 C19 C18 -1.4(5)
C7 C14 C19 C18 175.1(3)
N2 C7 C20 C21 -130.8(3)
C8 C7 C20 C21 109.1(3)
C14 C7 C20 C21 -12.5(4)
N2 C7 C20 C25 55.1(4)
C8 C7 C20 C25 -64.9(4)
C14 C7 C20 C25 173.4(3)
C25 C20 C21 C22 1.1(5)
C7 C20 C21 C22 -173.2(3)
C20 C21 C22 C23 -0.3(5)
C21 C22 C23 C24 -0.6(5)
C22 C23 C24 C25 0.6(5)
C23 C24 C25 C20 0.2(5)
C21 C20 C25 C24 -1.0(5)
C7 C20 C25 C24 173.4(3)
C5' N1' C1' C2' 0.1(5)
N1' C1' C2' C3' -0.9(5)
C1' C2' C3' C4' 1.0(5)
C2' C3' C4' C5' -0.3(5)
C1' N1' C5' C4' 0.7(4)
C1' N1' C5' C6' -176.8(3)
C3' C4' C5' N1' -0.6(5)
C3' C4' C5' C6' 176.7(3)
C7' N2' C6' C5' -175.9(3)
N1' C5' C6' N2' -172.0(3)
C4' C5' C6' N2' 10.5(4)
C6' N2' C7' C8' -137.2(3)
C6' N2' C7' C20' -15.8(4)
C6' N2' C7' C14' 105.2(3)
N2' C7' C8' C9' 162.9(3)
C20' C7' C8' C9' 36.7(4)
C14' C7' C8' C9' -84.3(3)
N2' C7' C8' C13' -18.0(4)
C20' C7' C8' C13' -144.2(3)
C14' C7' C8' C13' 94.8(3)
C13' C8' C9' C10' -1.2(5)
C7' C8' C9' C10' 178.0(3)
C8' C9' C10' C11' 0.1(5)
C9' C10' C11' C12' 1.1(6)
C10' C11' C12' C13' -1.1(6)
C11' C12' C13' C8' -0.1(6)
C9' C8' C13' C12' 1.2(5)
C7' C8' C13' C12' -178.0(3)
N2' C7' C14' C15' 130.6(3)
C8' C7' C14' C15' 16.5(4)
C20' C7' C14' C15' -103.9(3)
N2' C7' C14' C19' -52.4(3)
C8' C7' C14' C19' -166.5(3)
C20' C7' C14' C19' 73.0(3)
C19' C14' C15' C16' -2.8(5)
C7' C14' C15' C16' 174.2(3)
C14' C15' C16' C17' 1.6(6)
C15' C16' C17' C18' 0.5(6)
C16' C17' C18' C19' -1.2(5)
C17' C18' C19' C14' -0.1(5)
C15' C14' C19' C18' 2.1(5)
C7' C14' C19' C18' -175.0(3)
N2' C7' C20' C21' 130.7(3)
C8' C7' C20' C21' -109.3(3)
C14' C7' C20' C21' 12.6(4)
N2' C7' C20' C25' -55.4(4)
C8' C7' C20' C25' 64.6(3)
C14' C7' C20' C25' -173.5(3)
C25' C20' C21' C22' -1.3(5)
C7' C20' C21' C22' 172.7(3)
C20' C21' C22' C23' 0.3(5)
C21' C22' C23' C24' 1.4(5)
C22' C23' C24' C25' -2.0(5)
C23' C24' C25' C20' 0.9(5)
C21' C20' C25' C24' 0.7(5)
C7' C20' C25' C24' -173.5(3)
